data_4345930
loop_
_publ_author_name
'Hicken, Alexandra'
'White, Andrew J. P.'
'Crimmin, Mark R.'

_publ_section_title
;
 Reversible Coordination of Boron-, Aluminum-, Zinc-, Magnesium-, and
 Calcium-Hydrogen Bonds to Bent {CuL2} Fragments: Heavy \s Complexes of
 the Lightest Coinage Metal.
;
_journal_issue 15
_journal_name_full 'Inorganic chemistry'
_journal_page_first 8669
_journal_page_last 8682
_journal_paper_doi 10.1021/acs.inorgchem.7b00182
_journal_volume 56
_journal_year 2017
_chemical_formula_moiety 'C52 H65 Cu F6 N4 Zn'
_chemical_formula_sum 'C52 H65 Cu F6 N4 Zn'
_chemical_formula_weight 988.99
_space_group_crystal_system triclinic
_space_group_IT_number 2
_space_group_name_Hall '-P 1'
_space_group_name_H-M_alt 'P -1'
_symmetry_space_group_name_Hall '-P 1'
_symmetry_space_group_name_H-M 'P -1'
_atom_sites_solution_hydrogens mixed
_audit_creation_method SHELXL-2014/7
_cell_angle_alpha 87.006(3)
_cell_angle_beta 88.111(3)
_cell_angle_gamma 67.584(4)
_cell_formula_units_Z 2
_cell_length_a 11.2064(4)
_cell_length_b 12.6573(5)
_cell_length_c 19.4151(7)
_cell_measurement_reflns_used 6795
_cell_measurement_temperature 173(2)
_cell_measurement_theta_max 73.6840
_cell_measurement_theta_min 3.7740
_cell_volume 2542.08(18)
_computing_cell_refinement 'CrysAlisPro, Agilent Technologies'
_computing_data_collection 'CrysAlisPro, Agilent Technologies'
_computing_data_reduction 'CrysAlisPro, Agilent Technologies'
_computing_molecular_graphics 'Bruker SHELXTL'
_computing_publication_material 'CIFTAB-2014 (Sheldrick, 2014)'
_computing_structure_refinement 'SHELXL-2014/7 (Sheldrick, 2014)'
_computing_structure_solution 'SHELXS-2014 (Sheldrick, 2014)'
_diffrn_ambient_temperature 173(2)
_diffrn_detector_area_resol_mean 10.4115
_diffrn_measured_fraction_theta_full 0.985
_diffrn_measured_fraction_theta_max 0.946
_diffrn_measurement_device_type 'Agilent Xcalibur PX Ultra A'
_diffrn_measurement_method 'omega scans'
_diffrn_radiation_type CuK\a
_diffrn_radiation_wavelength 1.54184
_diffrn_reflns_av_R_equivalents 0.0248
_diffrn_reflns_av_unetI/netI 0.0404
_diffrn_reflns_Laue_measured_fraction_full 0.985
_diffrn_reflns_Laue_measured_fraction_max 0.946
_diffrn_reflns_limit_h_max 13
_diffrn_reflns_limit_h_min -13
_diffrn_reflns_limit_k_max 15
_diffrn_reflns_limit_k_min -10
_diffrn_reflns_limit_l_max 23
_diffrn_reflns_limit_l_min -24
_diffrn_reflns_number 14912
_diffrn_reflns_point_group_measured_fraction_full 0.985
_diffrn_reflns_point_group_measured_fraction_max 0.946
_diffrn_reflns_theta_full 67.684
_diffrn_reflns_theta_max 73.901
_diffrn_reflns_theta_min 3.781
_diffrn_source 'Enhance Ultra (Cu) X-ray Source'
_exptl_absorpt_coefficient_mu 1.586
_exptl_absorpt_correction_T_max 0.921
_exptl_absorpt_correction_T_min 0.651
_exptl_absorpt_correction_type analytical
_exptl_absorpt_process_details
; 
CrysAlisPro, Agilent Technologies, 
Version 1.171.37.35 (release 13-08-2014 CrysAlis171 .NET) 
(compiled Aug 13 2014,18:06:01) 
Analytical numeric absorption correction using a multifaceted crystal 
model based on expressions derived by R.C. Clark & J.S. Reid. 
(Clark, R. C. & Reid, J. S. (1995). Acta Cryst. A51, 887-897) 
Empirical absorption correction using spherical harmonics, 
implemented in SCALE3 ABSPACK scaling algorithm. 
;
_exptl_crystal_colour Yellow
_exptl_crystal_density_diffrn 1.292
_exptl_crystal_description tablets
_exptl_crystal_F_000 1036
_exptl_crystal_size_max 0.4428
_exptl_crystal_size_mid 0.2694
_exptl_crystal_size_min 0.0532
_refine_diff_density_max 0.308
_refine_diff_density_min -0.373
_refine_diff_density_rms 0.051
_refine_ls_extinction_method none
_refine_ls_goodness_of_fit_ref 1.018
_refine_ls_hydrogen_treatment mixed
_refine_ls_matrix_type full
_refine_ls_number_parameters 597
_refine_ls_number_reflns 9741
_refine_ls_number_restraints 0
_refine_ls_restrained_S_all 1.018
_refine_ls_R_factor_all 0.0466
_refine_ls_R_factor_gt 0.0356
_refine_ls_shift/su_max 0.001
_refine_ls_shift/su_mean 0.000
_refine_ls_structure_factor_coef Fsqd
_refine_ls_weighting_details 'w=1/[\s^2^(Fo^2^)+(0.0394P)^2^+0.8435P] where P=(Fo^2^+2Fc^2^)/3'
_refine_ls_weighting_scheme calc
_refine_ls_wR_factor_gt 0.0863
_refine_ls_wR_factor_ref 0.0935
_reflns_Friedel_coverage 0.000
_reflns_number_gt 7990
_reflns_number_total 9741
_reflns_threshold_expression 'I > 2\s(I)'
_cod_data_source_file ic7b00182_si_002.cif
_cod_data_source_block 1-Zn
_cod_depositor_comments 'Adding full bibliography for 4345928--4345935.cif.'
_cod_database_code 4345930
_shelx_shelxl_version_number 2014/7
_shelx_space_group_comment
; 
The symmetry employed for this shelxl refinement is uniquely defined 
by the following loop, which should always be used as a source of 
symmetry information in preference to the above space-group names. 
They are only intended as comments. 
;

loop_
_space_group_symop_operation_xyz
'x, y, z'
'-x, -y, -z'

loop_
_atom_site_label
_atom_site_type_symbol
_atom_site_fract_x
_atom_site_fract_y
_atom_site_fract_z
_atom_site_U_iso_or_equiv
_atom_site_adp_type
_atom_site_occupancy
_atom_site_site_symmetry_order
_atom_site_calc_flag
_atom_site_refinement_flags_posn
_atom_site_refinement_flags_adp
Zn1 Zn 0.60541(3) 0.19731(2) 0.25573(2) 0.02524(7) Uani 1 1 d . .
Cu1 Cu 0.57914(3) 0.40869(2) 0.25133(2) 0.02727(8) Uani 1 1 d . .
H1 H 0.674(3) 0.288(2) 0.2361(15) 0.050(8) Uiso 1 1 d . .
N1 N 0.58470(17) 0.11926(14) 0.34082(8) 0.0259(3) Uani 1 1 d . .
C1 C 0.54710(19) 0.03078(17) 0.33871(10) 0.0268(4) Uani 1 1 d . .
C2 C 0.5358(2) -0.01945(17) 0.27839(10) 0.0280(4) Uani 1 1 d . .
H2A H 0.4999 -0.0763 0.2844 0.034 Uiso 1 1 calc R U
C3 C 0.5693(2) 0.00082(17) 0.21007(10) 0.0278(4) Uani 1 1 d . .
N3 N 0.59975(17) 0.08931(14) 0.18964(8) 0.0264(3) Uani 1 1 d . .
C4 C 0.5177(2) -0.0228(2) 0.40518(11) 0.0359(5) Uani 1 1 d . .
H4A H 0.5988 -0.0718 0.4272 0.054 Uiso 1 1 calc R U
H4B H 0.4677 -0.0689 0.3952 0.054 Uiso 1 1 calc R U
H4C H 0.4677 0.0375 0.4362 0.054 Uiso 1 1 calc R U
C5 C 0.5709(3) -0.08647(19) 0.15916(12) 0.0398(5) Uani 1 1 d . .
H5A H 0.6495 -0.1069 0.1305 0.060 Uiso 1 1 calc R U
H5B H 0.4951 -0.0539 0.1297 0.060 Uiso 1 1 calc R U
H5C H 0.5692 -0.1551 0.1843 0.060 Uiso 1 1 calc R U
C6 C 0.6289(2) 0.13822(18) 0.40640(10) 0.0298(4) Uani 1 1 d . .
C7 C 0.7486(2) 0.0595(2) 0.43043(11) 0.0357(5) Uani 1 1 d . .
C8 C 0.7892(3) 0.0751(2) 0.49490(12) 0.0442(6) Uani 1 1 d . .
H8A H 0.8690 0.0221 0.5123 0.053 Uiso 1 1 calc R U
C9 C 0.7157(3) 0.1661(2) 0.53392(12) 0.0458(6) Uani 1 1 d . .
H9A H 0.7442 0.1747 0.5781 0.055 Uiso 1 1 calc R U
C10 C 0.6008(3) 0.2443(2) 0.50861(11) 0.0410(5) Uani 1 1 d . .
H10A H 0.5516 0.3074 0.5355 0.049 Uiso 1 1 calc R U
C11 C 0.5545(2) 0.23323(19) 0.44426(11) 0.0326(4) Uani 1 1 d . .
C12 C 0.8377(2) -0.0363(2) 0.38655(13) 0.0425(5) Uani 1 1 d . .
H12A H 0.7837 -0.0513 0.3512 0.051 Uiso 1 1 calc R U
C13 C 0.9354(3) 0.0031(2) 0.34848(15) 0.0509(6) Uani 1 1 d . .
H13A H 0.9893 0.0190 0.3820 0.076 Uiso 1 1 calc R U
H13B H 0.8897 0.0728 0.3204 0.076 Uiso 1 1 calc R U
H13C H 0.9901 -0.0571 0.3185 0.076 Uiso 1 1 calc R U
C14 C 0.9072(3) -0.1489(2) 0.42775(18) 0.0606(8) Uani 1 1 d . .
H14A H 0.9640 -0.1375 0.4614 0.091 Uiso 1 1 calc R U
H14B H 0.9587 -0.2078 0.3962 0.091 Uiso 1 1 calc R U
H14C H 0.8433 -0.1733 0.4520 0.091 Uiso 1 1 calc R U
C15 C 0.4287(2) 0.3217(2) 0.41780(12) 0.0372(5) Uani 1 1 d . .
H15A H 0.4284 0.3147 0.3667 0.045 Uiso 1 1 calc R U
C16 C 0.3127(3) 0.2994(3) 0.4480(2) 0.0673(9) Uani 1 1 d . .
H16A H 0.3108 0.3046 0.4982 0.101 Uiso 1 1 calc R U
H16B H 0.3197 0.2228 0.4365 0.101 Uiso 1 1 calc R U
H16C H 0.2332 0.3566 0.4287 0.101 Uiso 1 1 calc R U
C17 C 0.4154(3) 0.4438(2) 0.43054(16) 0.0561(7) Uani 1 1 d . .
H17A H 0.4930 0.4552 0.4133 0.084 Uiso 1 1 calc R U
H17B H 0.4049 0.4564 0.4801 0.084 Uiso 1 1 calc R U
H17C H 0.3397 0.4980 0.4063 0.084 Uiso 1 1 calc R U
C18 C 0.6382(2) 0.10008(17) 0.11847(10) 0.0294(4) Uani 1 1 d . .
C19 C 0.5421(2) 0.14544(18) 0.06773(11) 0.0338(5) Uani 1 1 d . .
C20 C 0.5827(3) 0.1563(2) 0.00019(12) 0.0462(6) Uani 1 1 d . .
H20A H 0.5202 0.1851 -0.0350 0.055 Uiso 1 1 calc R U
C21 C 0.7110(3) 0.1265(2) -0.01681(13) 0.0548(7) Uani 1 1 d . .
H21A H 0.7362 0.1346 -0.0634 0.066 Uiso 1 1 calc R U
C22 C 0.8031(3) 0.0850(2) 0.03334(14) 0.0507(6) Uani 1 1 d . .
H22A H 0.8913 0.0663 0.0211 0.061 Uiso 1 1 calc R U
C23 C 0.7694(2) 0.06967(19) 0.10227(12) 0.0376(5) Uani 1 1 d . .
C24 C 0.4000(2) 0.1861(2) 0.08659(12) 0.0392(5) Uani 1 1 d . .
H24A H 0.3910 0.1416 0.1292 0.047 Uiso 1 1 calc R U
C25 C 0.3168(3) 0.1689(3) 0.03124(17) 0.0671(9) Uani 1 1 d . .
H25A H 0.3149 0.2192 -0.0092 0.101 Uiso 1 1 calc R U
H25B H 0.2288 0.1873 0.0493 0.101 Uiso 1 1 calc R U
H25C H 0.3531 0.0890 0.0179 0.101 Uiso 1 1 calc R U
C26 C 0.3527(4) 0.3103(3) 0.1037(2) 0.0779(11) Uani 1 1 d . .
H26A H 0.4070 0.3198 0.1395 0.117 Uiso 1 1 calc R U
H26B H 0.2631 0.3355 0.1206 0.117 Uiso 1 1 calc R U
H26C H 0.3571 0.3564 0.0623 0.117 Uiso 1 1 calc R U
C27 C 0.8738(2) 0.0185(2) 0.15563(13) 0.0446(6) Uani 1 1 d . .
H27A H 0.8311 0.0314 0.2022 0.053 Uiso 1 1 calc R U
C28 C 0.9726(4) 0.0737(4) 0.1527(2) 0.0755(10) Uani 1 1 d . .
H28A H 0.9284 0.1566 0.1566 0.113 Uiso 1 1 calc R U
H28B H 1.0204 0.0578 0.1088 0.113 Uiso 1 1 calc R U
H28C H 1.0328 0.0425 0.1909 0.113 Uiso 1 1 calc R U
C29 C 0.9411(4) -0.1099(3) 0.1486(2) 0.0864(13) Uani 1 1 d . .
H29A H 1.0057 -0.1416 0.1848 0.130 Uiso 1 1 calc R U
H29B H 0.9838 -0.1253 0.1033 0.130 Uiso 1 1 calc R U
H29C H 0.8774 -0.1456 0.1533 0.130 Uiso 1 1 calc R U
N31 N 0.43018(17) 0.54952(15) 0.24035(9) 0.0286(4) Uani 1 1 d . .
C31 C 0.4328(2) 0.64365(17) 0.26699(10) 0.0281(4) Uani 1 1 d . .
C32 C 0.5343(2) 0.65494(18) 0.30108(11) 0.0300(4) Uani 1 1 d . .
H32A H 0.5141 0.7237 0.3246 0.036 Uiso 1 1 calc R U
C33 C 0.6634(2) 0.57687(17) 0.30494(11) 0.0299(4) Uani 1 1 d . .
N33 N 0.70460(17) 0.46986(15) 0.28834(9) 0.0300(4) Uani 1 1 d . .
C34 C 0.3144(2) 0.75621(19) 0.25850(12) 0.0343(5) Uani 1 1 d . .
F34A F 0.20486(14) 0.74682(13) 0.28072(9) 0.0532(4) Uani 1 1 d . .
F34B F 0.32299(13) 0.84116(11) 0.29440(8) 0.0416(3) Uani 1 1 d . .
F34C F 0.29735(17) 0.79622(12) 0.19321(8) 0.0559(4) Uani 1 1 d . .
C35 C 0.7592(2) 0.6293(2) 0.32545(14) 0.0413(5) Uani 1 1 d . .
F35A F 0.84546(18) 0.56633(14) 0.37088(12) 0.0757(6) Uani 1 1 d . .
F35B F 0.70271(16) 0.73006(13) 0.35334(11) 0.0642(5) Uani 1 1 d . .
F35C F 0.8259(2) 0.6454(2) 0.27093(11) 0.0862(7) Uani 1 1 d . .
C36 C 0.3315(2) 0.56185(17) 0.19056(11) 0.0307(4) Uani 1 1 d . .
C37 C 0.3566(2) 0.58441(19) 0.12121(12) 0.0361(5) Uani 1 1 d . .
C38 C 0.2593(3) 0.6059(2) 0.07369(13) 0.0434(6) Uani 1 1 d . .
H38A H 0.2749 0.6234 0.0269 0.052 Uiso 1 1 calc R U
C39 C 0.1405(3) 0.6026(2) 0.09233(14) 0.0450(6) Uani 1 1 d . .
C40 C 0.1217(2) 0.5715(2) 0.16012(14) 0.0416(5) Uani 1 1 d . .
H40A H 0.0421 0.5653 0.1731 0.050 Uiso 1 1 calc R U
C41 C 0.2168(2) 0.54895(18) 0.20996(12) 0.0348(5) Uani 1 1 d . .
C42 C 0.4868(3) 0.5830(2) 0.09878(13) 0.0476(6) Uani 1 1 d . .
H42A H 0.5063 0.6393 0.1241 0.071 Uiso 1 1 calc R U
H42B H 0.4863 0.6020 0.0492 0.071 Uiso 1 1 calc R U
H42C H 0.5527 0.5066 0.1084 0.071 Uiso 1 1 calc R U
C43 C 0.0348(3) 0.6303(3) 0.03974(17) 0.0636(9) Uani 1 1 d . .
H43A H 0.0353 0.6938 0.0088 0.095 Uiso 1 1 calc R U
H43B H -0.0491 0.6521 0.0636 0.095 Uiso 1 1 calc R U
H43C H 0.0497 0.5629 0.0128 0.095 Uiso 1 1 calc R U
C44 C 0.1928(3) 0.5114(2) 0.28222(13) 0.0448(6) Uani 1 1 d . .
H44A H 0.1816 0.5728 0.3136 0.067 Uiso 1 1 calc R U
H44B H 0.2666 0.4428 0.2968 0.067 Uiso 1 1 calc R U
H44C H 0.1146 0.4941 0.2833 0.067 Uiso 1 1 calc R U
C45 C 0.8390(2) 0.39693(18) 0.28622(12) 0.0317(4) Uani 1 1 d . .
C46 C 0.8965(2) 0.3309(2) 0.34495(14) 0.0392(5) Uani 1 1 d . .
C47 C 1.0256(2) 0.2564(2) 0.34007(17) 0.0503(7) Uani 1 1 d . .
H47A H 1.0666 0.2126 0.3800 0.060 Uiso 1 1 calc R U
C48 C 1.0956(3) 0.2443(2) 0.27875(18) 0.0549(7) Uani 1 1 d . .
C49 C 1.0345(3) 0.3093(3) 0.22170(16) 0.0534(7) Uani 1 1 d . .
H49A H 1.0815 0.3016 0.1794 0.064 Uiso 1 1 calc R U
C50 C 0.9066(2) 0.3857(2) 0.22368(13) 0.0414(5) Uani 1 1 d . .
C51 C 0.8225(3) 0.3379(3) 0.41146(15) 0.0559(7) Uani 1 1 d . .
H51A H 0.7940 0.4157 0.4280 0.084 Uiso 1 1 calc R U
H51B H 0.8782 0.2837 0.4459 0.084 Uiso 1 1 calc R U
H51C H 0.7471 0.3189 0.4040 0.084 Uiso 1 1 calc R U
C52 C 1.2343(3) 0.1616(3) 0.2751(3) 0.0856(12) Uani 1 1 d . .
H52A H 1.2907 0.2044 0.2674 0.128 Uiso 1 1 calc R U
H52B H 1.2454 0.1108 0.2370 0.128 Uiso 1 1 calc R U
H52C H 1.2568 0.1161 0.3186 0.128 Uiso 1 1 calc R U
C53 C 0.8427(3) 0.4508(3) 0.15916(14) 0.0581(7) Uani 1 1 d . .
H53A H 0.7998 0.5322 0.1684 0.087 Uiso 1 1 calc R U
H53B H 0.7786 0.4215 0.1445 0.087 Uiso 1 1 calc R U
H53C H 0.9079 0.4410 0.1226 0.087 Uiso 1 1 calc R U

loop_
_atom_site_aniso_label
_atom_site_aniso_U_11
_atom_site_aniso_U_22
_atom_site_aniso_U_33
_atom_site_aniso_U_23
_atom_site_aniso_U_13
_atom_site_aniso_U_12
Zn1 0.03181(14) 0.02297(13) 0.02227(13) -0.00225(9) -0.00189(10) -0.01163(11)
Cu1 0.02914(16) 0.02244(15) 0.03064(16) -0.00153(11) -0.00167(12) -0.01013(12)
N1 0.0317(9) 0.0267(8) 0.0213(8) -0.0023(6) -0.0034(6) -0.0127(7)
C1 0.0262(9) 0.0261(9) 0.0265(10) 0.0004(7) -0.0017(7) -0.0080(8)
C2 0.0319(10) 0.0234(9) 0.0303(10) -0.0007(8) -0.0022(8) -0.0123(8)
C3 0.0306(10) 0.0234(9) 0.0285(10) -0.0032(8) -0.0047(8) -0.0086(8)
N3 0.0325(9) 0.0245(8) 0.0225(8) -0.0024(6) -0.0010(6) -0.0109(7)
C4 0.0477(13) 0.0369(12) 0.0273(10) 0.0007(9) 0.0018(9) -0.0211(10)
C5 0.0617(16) 0.0322(11) 0.0309(11) -0.0071(9) -0.0033(10) -0.0230(11)
C6 0.0380(11) 0.0343(11) 0.0226(9) -0.0021(8) -0.0040(8) -0.0196(9)
C7 0.0397(12) 0.0393(12) 0.0313(11) 0.0031(9) -0.0085(9) -0.0184(10)
C8 0.0483(14) 0.0561(15) 0.0341(12) 0.0069(11) -0.0151(10) -0.0263(12)
C9 0.0571(16) 0.0660(17) 0.0240(11) -0.0010(10) -0.0092(10) -0.0335(14)
C10 0.0546(15) 0.0517(14) 0.0249(11) -0.0097(9) 0.0040(10) -0.0288(12)
C11 0.0397(12) 0.0387(11) 0.0251(10) -0.0044(8) 0.0017(8) -0.0213(10)
C12 0.0376(12) 0.0407(13) 0.0457(13) -0.0019(10) -0.0153(10) -0.0099(10)
C13 0.0458(15) 0.0514(15) 0.0488(15) -0.0025(12) -0.0023(12) -0.0108(12)
C14 0.0548(17) 0.0422(15) 0.078(2) 0.0068(14) -0.0197(15) -0.0100(13)
C15 0.0417(12) 0.0392(12) 0.0302(11) -0.0115(9) 0.0042(9) -0.0138(10)
C16 0.0434(16) 0.067(2) 0.089(2) 0.0027(17) 0.0031(15) -0.0192(15)
C17 0.0670(19) 0.0419(14) 0.0573(17) -0.0133(12) -0.0114(14) -0.0162(13)
C18 0.0428(12) 0.0238(9) 0.0204(9) -0.0041(7) 0.0009(8) -0.0112(9)
C19 0.0484(13) 0.0246(10) 0.0270(10) -0.0040(8) -0.0045(9) -0.0116(9)
C20 0.0734(18) 0.0388(13) 0.0240(11) 0.0005(9) -0.0066(11) -0.0184(13)
C21 0.081(2) 0.0540(16) 0.0272(12) -0.0006(11) 0.0096(12) -0.0240(15)
C22 0.0558(16) 0.0533(15) 0.0394(14) -0.0063(11) 0.0149(12) -0.0173(13)
C23 0.0447(13) 0.0329(11) 0.0326(11) -0.0052(9) 0.0054(9) -0.0120(10)
C24 0.0467(13) 0.0334(11) 0.0334(11) -0.0041(9) -0.0082(10) -0.0099(10)
C25 0.0572(18) 0.079(2) 0.0587(18) -0.0176(16) -0.0207(15) -0.0149(16)
C26 0.066(2) 0.0450(17) 0.117(3) -0.0355(19) 0.018(2) -0.0121(15)
C27 0.0344(12) 0.0520(15) 0.0425(13) -0.0071(11) 0.0027(10) -0.0106(11)
C28 0.069(2) 0.090(3) 0.080(2) -0.009(2) -0.0098(18) -0.042(2)
C29 0.071(2) 0.0532(19) 0.124(4) 0.006(2) -0.044(2) -0.0097(17)
N31 0.0280(9) 0.0287(9) 0.0297(9) -0.0021(7) -0.0027(7) -0.0109(7)
C31 0.0294(10) 0.0260(10) 0.0273(10) -0.0014(8) 0.0000(8) -0.0088(8)
C32 0.0322(11) 0.0263(10) 0.0310(10) -0.0062(8) -0.0003(8) -0.0099(9)
C33 0.0323(11) 0.0271(10) 0.0318(10) -0.0019(8) -0.0032(8) -0.0129(9)
N33 0.0276(9) 0.0285(9) 0.0335(9) -0.0032(7) -0.0014(7) -0.0100(7)
C34 0.0323(11) 0.0296(11) 0.0398(12) -0.0053(9) -0.0037(9) -0.0096(9)
F34A 0.0288(7) 0.0416(8) 0.0872(12) -0.0181(8) 0.0055(7) -0.0095(6)
F34B 0.0380(7) 0.0271(6) 0.0554(8) -0.0120(6) -0.0050(6) -0.0061(5)
F34C 0.0738(11) 0.0350(7) 0.0399(8) 0.0023(6) -0.0151(7) 0.0012(7)
C35 0.0344(12) 0.0313(11) 0.0583(15) -0.0096(10) -0.0082(11) -0.0109(10)
F35A 0.0644(11) 0.0444(9) 0.1176(16) -0.0046(9) -0.0553(11) -0.0154(8)
F35B 0.0480(9) 0.0390(8) 0.1049(14) -0.0287(9) -0.0222(9) -0.0109(7)
F35C 0.0941(16) 0.1222(18) 0.0850(14) -0.0272(13) 0.0228(12) -0.0879(15)
C36 0.0337(11) 0.0226(9) 0.0349(11) -0.0014(8) -0.0083(9) -0.0092(8)
C37 0.0428(13) 0.0293(11) 0.0350(11) -0.0019(9) -0.0048(9) -0.0118(10)
C38 0.0584(16) 0.0353(12) 0.0344(12) -0.0018(9) -0.0118(11) -0.0145(11)
C39 0.0503(15) 0.0341(12) 0.0480(14) -0.0044(10) -0.0209(12) -0.0112(11)
C40 0.0363(12) 0.0355(12) 0.0528(14) -0.0065(10) -0.0109(10) -0.0120(10)
C41 0.0328(11) 0.0292(11) 0.0423(12) -0.0039(9) -0.0072(9) -0.0109(9)
C42 0.0527(15) 0.0537(15) 0.0361(13) 0.0048(11) 0.0008(11) -0.0207(13)
C43 0.069(2) 0.0622(18) 0.0604(18) -0.0025(14) -0.0336(16) -0.0227(16)
C44 0.0392(13) 0.0521(15) 0.0471(14) 0.0043(11) -0.0034(10) -0.0223(12)
C45 0.0251(10) 0.0260(10) 0.0445(12) -0.0060(9) -0.0007(9) -0.0095(8)
C46 0.0300(11) 0.0328(11) 0.0555(14) 0.0040(10) -0.0047(10) -0.0131(9)
C47 0.0317(12) 0.0377(13) 0.0783(19) 0.0068(12) -0.0105(12) -0.0100(10)
C48 0.0286(12) 0.0434(14) 0.091(2) -0.0162(14) 0.0026(13) -0.0103(11)
C49 0.0328(13) 0.0618(17) 0.0688(18) -0.0268(14) 0.0128(12) -0.0197(12)
C50 0.0353(12) 0.0455(13) 0.0471(14) -0.0117(11) 0.0034(10) -0.0186(11)
C51 0.0445(15) 0.0634(18) 0.0554(17) 0.0188(14) -0.0062(12) -0.0180(13)
C52 0.0346(16) 0.070(2) 0.137(4) -0.023(2) 0.0058(19) -0.0018(15)
C53 0.0514(16) 0.086(2) 0.0409(14) -0.0089(14) 0.0063(12) -0.0303(16)

loop_
_atom_type_symbol
_atom_type_description
_atom_type_scat_dispersion_real
_atom_type_scat_dispersion_imag
_atom_type_scat_source
C C 0.0181 0.0091 'International Tables Vol C Tables 4.2.6.8 and 6.1.1.4'
H H 0.0000 0.0000 'International Tables Vol C Tables 4.2.6.8 and 6.1.1.4'
Cu Cu -1.9646 0.5888 'International Tables Vol C Tables 4.2.6.8 and 6.1.1.4'
F F 0.0727 0.0534 'International Tables Vol C Tables 4.2.6.8 and 6.1.1.4'
N N 0.0311 0.0180 'International Tables Vol C Tables 4.2.6.8 and 6.1.1.4'
Zn Zn -1.5491 0.6778 'International Tables Vol C Tables 4.2.6.8 and 6.1.1.4'

loop_
_geom_angle_atom_site_label_1
_geom_angle_atom_site_label_2
_geom_angle_atom_site_label_3
_geom_angle
N1 Zn1 N3 100.04(7)
N1 Zn1 Cu1 121.78(5)
N3 Zn1 Cu1 136.05(5)
N31 Cu1 N33 99.61(7)
N31 Cu1 Zn1 132.31(5)
N33 Cu1 Zn1 125.80(5)
C1 N1 C6 116.77(16)
C1 N1 Zn1 119.50(13)
C6 N1 Zn1 122.86(13)
N1 C1 C2 124.40(18)
N1 C1 C4 119.66(18)
C2 C1 C4 115.91(19)
C1 C2 C3 130.09(19)
N3 C3 C2 123.60(18)
N3 C3 C5 120.49(18)
C2 C3 C5 115.90(18)
C3 N3 C18 119.41(17)
C3 N3 Zn1 120.48(14)
C18 N3 Zn1 119.95(13)
C11 C6 C7 121.4(2)
C11 C6 N1 120.50(19)
C7 C6 N1 118.05(19)
C8 C7 C6 118.2(2)
C8 C7 C12 119.5(2)
C6 C7 C12 122.2(2)
C9 C8 C7 121.3(2)
C10 C9 C8 119.7(2)
C9 C10 C11 121.8(2)
C10 C11 C6 117.5(2)
C10 C11 C15 120.2(2)
C6 C11 C15 122.23(19)
C13 C12 C7 109.4(2)
C13 C12 C14 110.3(2)
C7 C12 C14 113.7(2)
C11 C15 C16 111.6(2)
C11 C15 C17 112.5(2)
C16 C15 C17 110.5(2)
C23 C18 C19 121.7(2)
C23 C18 N3 119.01(19)
C19 C18 N3 119.2(2)
C20 C19 C18 117.5(2)
C20 C19 C24 121.1(2)
C18 C19 C24 121.3(2)
C21 C20 C19 121.6(2)
C20 C21 C22 120.2(2)
C21 C22 C23 121.3(3)
C18 C23 C22 117.6(2)
C18 C23 C27 122.4(2)
C22 C23 C27 119.9(2)
C26 C24 C19 108.7(2)
C26 C24 C25 110.5(3)
C19 C24 C25 114.1(2)
C23 C27 C28 113.0(2)
C23 C27 C29 110.9(2)
C28 C27 C29 109.9(3)
C31 N31 C36 118.47(17)
C31 N31 Cu1 118.60(14)
C36 N31 Cu1 121.16(13)
N31 C31 C32 127.48(19)
N31 C31 C34 118.90(19)
C32 C31 C34 113.59(18)
C31 C32 C33 127.94(19)
N33 C33 C32 125.0(2)
N33 C33 C35 120.37(19)
C32 C33 C35 114.42(18)
C33 N33 C45 122.90(18)
C33 N33 Cu1 119.34(15)
C45 N33 Cu1 117.21(13)
F34C C34 F34A 107.48(19)
F34C C34 F34B 105.46(18)
F34A C34 F34B 104.85(18)
F34C C34 C31 112.41(18)
F34A C34 C31 113.04(18)
F34B C34 C31 112.98(18)
F35A C35 F35B 105.0(2)
F35A C35 F35C 106.1(2)
F35B C35 F35C 106.6(2)
F35A C35 C33 114.4(2)
F35B C35 C33 113.2(2)
F35C C35 C33 111.0(2)
C41 C36 C37 120.6(2)
C41 C36 N31 121.7(2)
C37 C36 N31 117.6(2)
C38 C37 C36 118.5(2)
C38 C37 C42 120.8(2)
C36 C37 C42 120.7(2)
C39 C38 C37 122.1(2)
C38 C39 C40 118.2(2)
C38 C39 C43 120.8(3)
C40 C39 C43 121.0(3)
C39 C40 C41 121.9(2)
C36 C41 C40 118.3(2)
C36 C41 C44 122.2(2)
C40 C41 C44 119.5(2)
C50 C45 C46 121.2(2)
C50 C45 N33 119.0(2)
C46 C45 N33 119.6(2)
C47 C46 C45 118.1(2)
C47 C46 C51 120.3(2)
C45 C46 C51 121.6(2)
C48 C47 C46 122.0(3)
C49 C48 C47 118.0(2)
C49 C48 C52 121.4(3)
C47 C48 C52 120.5(3)
C48 C49 C50 122.5(3)
C49 C50 C45 118.2(3)
C49 C50 C53 120.4(3)
C45 C50 C53 121.4(2)

loop_
_geom_bond_atom_site_label_1
_geom_bond_atom_site_label_2
_geom_bond_distance
Zn1 N1 1.9335(16)
Zn1 N3 1.9427(16)
Zn1 Cu1 2.5747(4)
Cu1 N31 1.9297(18)
Cu1 N33 2.0118(18)
N1 C1 1.341(3)
N1 C6 1.445(2)
C1 C2 1.393(3)
C1 C4 1.512(3)
C2 C3 1.404(3)
C3 N3 1.329(3)
C3 C5 1.515(3)
N3 C18 1.449(3)
C6 C11 1.403(3)
C6 C7 1.409(3)
C7 C8 1.394(3)
C7 C12 1.524(3)
C8 C9 1.380(4)
C9 C10 1.377(4)
C10 C11 1.402(3)
C11 C15 1.513(3)
C12 C13 1.523(4)
C12 C14 1.533(4)
C15 C16 1.524(4)
C15 C17 1.527(3)
C18 C23 1.399(3)
C18 C19 1.414(3)
C19 C20 1.391(3)
C19 C24 1.514(4)
C20 C21 1.373(4)
C21 C22 1.374(4)
C22 C23 1.402(3)
C23 C27 1.515(3)
C24 C26 1.508(4)
C24 C25 1.522(4)
C27 C28 1.516(4)
C27 C29 1.520(4)
N31 C31 1.334(3)
N31 C36 1.451(3)
C31 C32 1.391(3)
C31 C34 1.538(3)
C32 C33 1.409(3)
C33 N33 1.308(3)
C33 C35 1.533(3)
N33 C45 1.436(3)
C34 F34C 1.332(3)
C34 F34A 1.333(3)
C34 F34B 1.346(3)
C35 F35A 1.320(3)
C35 F35B 1.325(3)
C35 F35C 1.327(3)
C36 C41 1.393(3)
C36 C37 1.404(3)
C37 C38 1.388(3)
C37 C42 1.502(4)
C38 C39 1.384(4)
C39 C40 1.387(4)
C39 C43 1.515(3)
C40 C41 1.400(3)
C41 C44 1.507(3)
C45 C50 1.394(3)
C45 C46 1.397(3)
C46 C47 1.397(3)
C46 C51 1.499(4)
C47 C48 1.387(4)
C48 C49 1.377(5)
C48 C52 1.508(4)
C49 C50 1.391(4)
C50 C53 1.504(4)
